data_7047051
loop_
_publ_author_name
'Abad Gal\'an, Laura'
'Sobolev, Alexandre N.'
'Skelton, Brian W.'
'Zysman-Colman, Eli'
'Ogden, Mark I.'
'Massi, Massimiliano'

_publ_section_title
;
 Energy transfer between Eu<sup>3+</sup> and Nd<sup>3+</sup> in
 near-infrared emitting \b-triketonate coordination polymers.
;
_journal_issue 35
_journal_name_full 'Dalton transactions (Cambridge, England : 2003)'
_journal_page_first 12345
_journal_page_last 12352
_journal_paper_doi 10.1039/c8dt02499e
_journal_volume 47
_journal_year 2018
_chemical_formula_moiety 'C200 H168 Eu2 O24 Rb2, H2 O'
_chemical_formula_sum 'C200 H170 Eu2 O25 Rb2'
_chemical_formula_weight 3448.21
_space_group_IT_number 2
_space_group_name_Hall '-P 1'
_space_group_name_H-M_alt 'P -1'
_symmetry_cell_setting triclinic
_symmetry_Int_Tables_number 2
_symmetry_space_group_name_Hall '-P 1'
_symmetry_space_group_name_H-M 'P -1'
_atom_sites_solution_hydrogens mixed
_audit_creation_date 2015-12-03T13:52:27-00:00
_audit_creation_method 'WinGX routine CIF_UPDATE'
_audit_update_record
;
2018-03-13 deposited with the CCDC.
2018-07-20 downloaded from the CCDC.
;
_cell_angle_alpha 84.625(2)
_cell_angle_beta 74.799(3)
_cell_angle_gamma 88.086(2)
_cell_formula_units_Z 1
_cell_length_a 14.9383(5)
_cell_length_b 15.9699(4)
_cell_length_c 17.9990(7)
_cell_measurement_reflns_used 13704
_cell_measurement_temperature 100(2)
_cell_measurement_theta_max 67.08
_cell_measurement_theta_min 2.556
_cell_volume 4125.3(2)
_computing_cell_refinement 'CrysAlisPro 1.171.38.41 (Rigaku OD, 2015)'
_computing_data_collection 'CrysAlisPro 1.171.38.41 (Rigaku OD, 2015)'
_computing_data_reduction 'CrysAlisPro 1.171.38.41 (Rigaku OD, 2015)'
_computing_molecular_graphics 'Diamond (Brandenburg, K., (1999)'
_computing_publication_material 'WinGX Farrugia, L. J. (1999)'
_computing_structure_refinement 'SHELXL-2014 (Sheldrick, 2015)'
_computing_structure_solution 'SIR92 (Altomare et al., 1994)'
_diffrn_ambient_temperature 100(2)
_diffrn_detector 'CCD plate'
_diffrn_detector_area_resol_mean 10.4738
_diffrn_measured_fraction_theta_full 0.989
_diffrn_measured_fraction_theta_max 0.989
_diffrn_measurement_device 'four-circle diffractometer'
_diffrn_measurement_device_type 'Oxford Diffraction Gemini diffractometer'
_diffrn_measurement_method '\w scans'
_diffrn_orient_matrix_UB_11 0.0828448
_diffrn_orient_matrix_UB_12 -0.0220822
_diffrn_orient_matrix_UB_13 -0.0668562
_diffrn_orient_matrix_UB_21 -0.0606636
_diffrn_orient_matrix_UB_22 0.0167828
_diffrn_orient_matrix_UB_23 -0.0571744
_diffrn_orient_matrix_UB_31 0.0296529
_diffrn_orient_matrix_UB_32 0.0928416
_diffrn_orient_matrix_UB_33 -0.013754
_diffrn_radiation_monochromator mirror
_diffrn_radiation_probe x-ray
_diffrn_radiation_type CuK\a
_diffrn_radiation_wavelength 1.54178
_diffrn_reflns_av_R_equivalents 0.0549
_diffrn_reflns_av_unetI/netI 0.1212
_diffrn_reflns_Laue_measured_fraction_full 0.989
_diffrn_reflns_Laue_measured_fraction_max 0.989
_diffrn_reflns_limit_h_max 17
_diffrn_reflns_limit_h_min -17
_diffrn_reflns_limit_k_max 19
_diffrn_reflns_limit_k_min -13
_diffrn_reflns_limit_l_max 21
_diffrn_reflns_limit_l_min -21
_diffrn_reflns_number 44958
_diffrn_reflns_point_group_measured_fraction_full 0.989
_diffrn_reflns_point_group_measured_fraction_max 0.989
_diffrn_reflns_theta_full 67.396
_diffrn_reflns_theta_max 67.396
_diffrn_reflns_theta_min 2.554
_diffrn_source 'sealed X-ray tube'
_exptl_absorpt_coefficient_mu 6.673
_exptl_absorpt_correction_T_max 0.784
_exptl_absorpt_correction_T_min 0.398
_exptl_absorpt_correction_type analytical
_exptl_absorpt_process_details
;
         CrysAlisPro 1.171.38.41 (Rigaku Oxford Diffraction, 2015)

;
_exptl_crystal_colour colourless
_exptl_crystal_density_diffrn 1.388
_exptl_crystal_description needle
_exptl_crystal_F_000 1770
_exptl_crystal_size_max 0.234
_exptl_crystal_size_mid 0.073
_exptl_crystal_size_min 0.046
_refine_diff_density_max 0.671
_refine_diff_density_min -0.852
_refine_diff_density_rms 0.072
_refine_ls_extinction_method none
_refine_ls_goodness_of_fit_ref 1.06
_refine_ls_hydrogen_treatment mixed
_refine_ls_matrix_type full
_refine_ls_number_parameters 1054
_refine_ls_number_reflns 14682
_refine_ls_number_restraints 3
_refine_ls_restrained_S_all 1.06
_refine_ls_R_factor_all 0.0448
_refine_ls_R_factor_gt 0.0386
_refine_ls_shift/su_max 0.022
_refine_ls_shift/su_mean 0
_refine_ls_structure_factor_coef Fsqd
_refine_ls_weighting_details 'w=1/[\s^2^(Fo^2^)+(0.0391P)^2^+0.6364P] where P=(Fo^2^+2Fc^2^)/3'
_refine_ls_weighting_scheme calc
_refine_ls_wR_factor_gt 0.089
_refine_ls_wR_factor_ref 0.0931
_reflns_number_gt 13164
_reflns_number_total 14682
_reflns_threshold_expression 'I > 2\s(I)'
_cod_data_source_file c8dt02499e2.cif
_cod_data_source_block mxm191la
_cod_depositor_comments 'Adding full bibliography for 7047051--7047056.cif.'
_cod_database_code 7047051

loop_
_symmetry_equiv_pos_as_xyz
'x, y, z'
'-x, -y, -z'

loop_
_atom_site_label
_atom_site_type_symbol
_atom_site_fract_x
_atom_site_fract_y
_atom_site_fract_z
_atom_site_U_iso_or_equiv
_atom_site_adp_type
_atom_site_occupancy
_atom_site_calc_flag
Eu1 Eu 0.63399(2) 0.23188(2) 0.32650(2) 0.01617(6) Uani 1 d
Rb1 Rb 0.40500(2) 0.26364(2) 0.50567(2) 0.02315(8) Uani 1 d
C11 C 0.9027(2) 0.23520(19) 0.25388(19) 0.0217(7) Uani 1 d
O11 O 0.76233(16) 0.24456(13) 0.21462(13) 0.0233(5) Uani 1 d
C110 C 0.8491(2) 0.25284(18) 0.19913(19) 0.0212(7) Uani 1 d
C111 C 0.8944(2) 0.2885(2) 0.11879(19) 0.0232(7) Uani 1 d
C112 C 0.9598(3) 0.3521(2) 0.1048(2) 0.0262(7) Uani 1 d
H112 H 0.9808 0.3699 0.1462 0.031 Uiso 1 calc
C113 C 0.9942(3) 0.3893(2) 0.0306(2) 0.0297(8) Uani 1 d
H113 H 1.0386 0.4328 0.0221 0.036 Uiso 1 calc
C114 C 0.9661(3) 0.3654(2) -0.0315(2) 0.0309(8) Uani 1 d
C115 C 0.9033(3) 0.2999(3) -0.0175(2) 0.0366(9) Uani 1 d
H115 H 0.8846 0.2806 -0.0594 0.044 Uiso 1 calc
C116 C 0.8672(3) 0.2620(2) 0.0567(2) 0.0333(8) Uani 1 d
H116 H 0.8236 0.2179 0.065 0.04 Uiso 1 calc
C117 C 1.0009(3) 0.4098(2) -0.1111(2) 0.0386(10) Uani 1 d
H11A H 0.9948 0.3726 -0.1499 0.058 Uiso 1 calc
H11B H 1.0662 0.4244 -0.1198 0.058 Uiso 1 calc
H11C H 0.9642 0.4611 -0.1155 0.058 Uiso 1 calc
O12 O 0.77529(16) 0.25032(13) 0.36306(13) 0.0214(5) Uani 1 d
C120 C 0.8601(2) 0.23312(18) 0.33413(19) 0.0218(7) Uani 1 d
C121 C 0.9181(2) 0.2102(2) 0.39041(18) 0.0214(7) Uani 1 d
C122 C 0.9239(3) 0.2648(2) 0.4446(2) 0.0266(7) Uani 1 d
H122 H 0.892 0.3173 0.4459 0.032 Uiso 1 calc
C123 C 0.9759(3) 0.2431(2) 0.4965(2) 0.0317(8) Uani 1 d
H123 H 0.9797 0.2816 0.5327 0.038 Uiso 1 calc
C124 C 1.0229(3) 0.1665(2) 0.4974(2) 0.0331(8) Uani 1 d
C125 C 1.0162(3) 0.1125(2) 0.4432(2) 0.0330(8) Uani 1 d
H125 H 1.0472 0.0596 0.4425 0.04 Uiso 1 calc
C126 C 0.9652(3) 0.1341(2) 0.3900(2) 0.0287(8) Uani 1 d
H126 H 0.9625 0.0963 0.3529 0.034 Uiso 1 calc
C127 C 1.0800(3) 0.1436(3) 0.5536(3) 0.0494(11) Uani 1 d
H12A H 1.0749 0.0832 0.5694 0.074 Uiso 1 calc
H12B H 1.0575 0.1752 0.5992 0.074 Uiso 1 calc
H12C H 1.1451 0.1576 0.529 0.074 Uiso 1 calc
O13 O 1.05641(19) 0.26854(17) 0.25340(15) 0.0346(6) Uani 1 d
C130 C 1.0058(3) 0.2283(2) 0.2266(2) 0.0265(8) Uani 1 d
C131 C 1.0486(3) 0.1697(2) 0.1660(2) 0.0263(8) Uani 1 d
C132 C 1.1444(3) 0.1716(2) 0.1356(2) 0.0323(8) Uani 1 d
H132 H 1.1804 0.2094 0.1533 0.039 Uiso 1 calc
C133 C 1.1875(3) 0.1190(2) 0.0801(2) 0.0378(10) Uani 1 d
H133 H 1.253 0.1207 0.0605 0.045 Uiso 1 calc
C134 C 1.1367(3) 0.0635(2) 0.0524(2) 0.0415(10) Uani 1 d
C135 C 1.0418(3) 0.0607(2) 0.0840(2) 0.0367(9) Uani 1 d
H135 H 1.0062 0.0222 0.0667 0.044 Uiso 1 calc
C136 C 0.9972(3) 0.1129(2) 0.1403(2) 0.0291(8) Uani 1 d
H136 H 0.9319 0.1097 0.1612 0.035 Uiso 1 calc
C137 C 1.1829(4) 0.0095(3) -0.0123(3) 0.0653(16) Uani 1 d
H13A H 1.1492 -0.0435 -0.0056 0.098 Uiso 1 calc
H13B H 1.2472 -0.0025 -0.0108 0.098 Uiso 1 calc
H13C H 1.1821 0.0395 -0.0621 0.098 Uiso 1 calc
C21 C 0.6592(2) 0.03111(18) 0.45932(19) 0.0197(7) Uani 1 d
O21 O 0.57377(17) 0.15811(13) 0.45051(13) 0.0235(5) Uani 1 d
C210 C 0.5985(2) 0.09598(18) 0.49127(19) 0.0208(7) Uani 1 d
C211 C 0.5536(2) 0.09347(19) 0.57647(19) 0.0212(7) Uani 1 d
C212 C 0.5463(2) 0.1690(2) 0.6117(2) 0.0238(7) Uani 1 d
H212 H 0.5703 0.2194 0.5817 0.029 Uiso 1 calc
C213 C 0.5043(3) 0.1707(2) 0.6900(2) 0.0261(7) Uani 1 d
H213 H 0.5009 0.222 0.7134 0.031 Uiso 1 calc
C214 C 0.4667(3) 0.0977(2) 0.7350(2) 0.0267(8) Uani 1 d
C215 C 0.4748(2) 0.02334(19) 0.69990(19) 0.0231(7) Uani 1 d
H215 H 0.4505 -0.0269 0.7299 0.028 Uiso 1 calc
C216 C 0.5176(2) 0.02066(19) 0.62189(19) 0.0216(7) Uani 1 d
H216 H 0.5225 -0.0312 0.5992 0.026 Uiso 1 calc
C217 C 0.4136(3) 0.1003(2) 0.8188(2) 0.0353(9) Uani 1 d
H21A H 0.3471 0.106 0.8225 0.053 Uiso 1 calc
H21B H 0.4342 0.1484 0.8399 0.053 Uiso 1 calc
H21C H 0.4251 0.0482 0.8483 0.053 Uiso 1 calc
O22 O 0.68936(17) 0.09408(13) 0.33116(13) 0.0237(5) Uani 1 d
C220 C 0.6967(2) 0.03159(19) 0.3783(2) 0.0214(7) Uani 1 d
C221 C 0.7517(2) -0.03971(19) 0.33876(19) 0.0223(7) Uani 1 d
C222 C 0.7134(3) -0.11844(19) 0.3407(2) 0.0241(7) Uani 1 d
H222 H 0.6545 -0.1318 0.3748 0.029 Uiso 1 calc
C223 C 0.7616(3) -0.1776(2) 0.2927(2) 0.0294(8) Uani 1 d
H223 H 0.7349 -0.2311 0.2945 0.035 Uiso 1 calc
C224 C 0.8474(3) -0.1599(2) 0.2426(2) 0.0303(8) Uani 1 d
C225 C 0.8858(3) -0.0814(2) 0.2419(2) 0.0310(8) Uani 1 d
H225 H 0.9456 -0.0686 0.2089 0.037 Uiso 1 calc
C226 C 0.8377(3) -0.0217(2) 0.2888(2) 0.0281(8) Uani 1 d
H226 H 0.864 0.0321 0.2865 0.034 Uiso 1 calc
C227 C 0.8984(3) -0.2220(2) 0.1877(3) 0.0430(10) Uani 1 d
H22A H 0.8662 -0.276 0.1999 0.065 Uiso 1 calc
H22B H 0.9618 -0.2298 0.193 0.065 Uiso 1 calc
H22C H 0.9003 -0.2004 0.1345 0.065 Uiso 1 calc
O23 O 0.67882(18) -0.11164(13) 0.50570(14) 0.0264(5) Uani 1 d
C230 C 0.6886(2) -0.0365(2) 0.51220(19) 0.0232(7) Uani 1 d
C231 C 0.7319(2) -0.01191(19) 0.5722(2) 0.0233(7) Uani 1 d
C232 C 0.7324(3) -0.0692(2) 0.6360(2) 0.0305(8) Uani 1 d
H232 H 0.7036 -0.1223 0.6407 0.037 Uiso 1 calc
C233 C 0.7738(3) -0.0499(2) 0.6917(2) 0.0349(9) Uani 1 d
H233 H 0.7724 -0.0894 0.7349 0.042 Uiso 1 calc
C234 C 0.8182(3) 0.0271(2) 0.6856(2) 0.0307(8) Uani 1 d
C235 C 0.8171(3) 0.0843(2) 0.6226(2) 0.0292(8) Uani 1 d
H235 H 0.8461 0.1372 0.6179 0.035 Uiso 1 calc
C236 C 0.7746(3) 0.0653(2) 0.5666(2) 0.0258(7) Uani 1 d
H236 H 0.7746 0.1054 0.524 0.031 Uiso 1 calc
C237 C 0.8694(3) 0.0465(3) 0.7437(2) 0.0419(10) Uani 1 d
H23A H 0.9355 0.0334 0.724 0.063 Uiso 1 calc
H23B H 0.8443 0.0125 0.7926 0.063 Uiso 1 calc
H23C H 0.8617 0.1063 0.7523 0.063 Uiso 1 calc
C31 C 0.4427(3) 0.24965(19) 0.22003(19) 0.0235(7) Uani 1 d
O31 O 0.58432(17) 0.18223(13) 0.22430(13) 0.0236(5) Uani 1 d
C310 C 0.5226(2) 0.20227(19) 0.18865(19) 0.0225(7) Uani 1 d
C311 C 0.5435(3) 0.1757(2) 0.1085(2) 0.0277(8) Uani 1 d
C312 C 0.6326(3) 0.1901(3) 0.0624(2) 0.0446(10) Uani 1 d
H312 H 0.6757 0.2178 0.082 0.053 Uiso 1 calc
C313 C 0.6598(3) 0.1647(3) -0.0117(2) 0.0524(12) Uani 1 d
H313 H 0.721 0.1759 -0.0424 0.063 Uiso 1 calc
C314 C 0.5997(4) 0.1237(3) -0.0416(3) 0.0497(12) Uani 1 d
C315 C 0.5109(4) 0.1094(3) 0.0044(3) 0.0505(11) Uani 1 d
H315 H 0.468 0.0816 -0.0153 0.061 Uiso 1 calc
C316 C 0.4827(3) 0.1349(3) 0.0788(2) 0.0395(9) Uani 1 d
H316 H 0.4213 0.1241 0.1093 0.047 Uiso 1 calc
C317 C 0.6300(4) 0.0950(4) -0.1226(3) 0.0750(18) Uani 1 d
H31A H 0.6291 0.1431 -0.1604 0.112 Uiso 1 calc
H31B H 0.5875 0.0519 -0.1279 0.112 Uiso 1 calc
H31C H 0.693 0.0716 -0.1317 0.112 Uiso 1 calc
O32 O 0.47175(16) 0.25114(13) 0.34327(13) 0.0221(5) Uani 1 d
C320 C 0.4214(2) 0.27090(18) 0.29710(19) 0.0204(7) Uani 1 d
C321 C 0.3353(2) 0.31864(19) 0.33015(19) 0.0221(7) Uani 1 d
C322 C 0.3425(3) 0.38408(19) 0.3752(2) 0.0247(7) Uani 1 d
H322 H 0.4017 0.3989 0.3801 0.03 Uiso 1 calc
C323 C 0.2645(3) 0.4269(2) 0.4124(2) 0.0261(7) Uani 1 d
H323 H 0.2705 0.4718 0.4418 0.031 Uiso 1 calc
C324 C 0.1768(3) 0.4053(2) 0.40738(19) 0.0262(7) Uani 1 d
C325 C 0.1697(3) 0.3414(2) 0.3615(2) 0.0272(7) Uani 1 d
H325 H 0.1104 0.3268 0.3569 0.033 Uiso 1 calc
C326 C 0.2478(2) 0.2990(2) 0.32265(19) 0.0234(7) Uani 1 d
H326 H 0.2418 0.2564 0.2908 0.028 Uiso 1 calc
C327 C 0.0919(3) 0.4505(2) 0.4515(2) 0.0319(8) Uani 1 d
H32A H 0.0388 0.4388 0.4318 0.048 Uiso 1 calc
H32B H 0.1032 0.5112 0.4449 0.048 Uiso 1 calc
H32C H 0.0787 0.4308 0.5065 0.048 Uiso 1 calc
O33 O 0.3347(2) 0.25294(18) 0.14182(16) 0.0406(7) Uani 1 d
C330 C 0.3876(3) 0.2917(2) 0.1675(2) 0.0306(8) Uani 1 d
C331 C 0.4028(3) 0.3833(2) 0.1443(2) 0.0357(9) Uani 1 d
C332 C 0.3424(4) 0.4286(3) 0.1076(3) 0.0520(12) Uani 1 d
H332 H 0.2884 0.4023 0.1024 0.062 Uiso 1 calc
C333 C 0.3608(5) 0.5117(3) 0.0787(3) 0.0619(16) Uani 1 d
H333 H 0.3187 0.5417 0.0544 0.074 Uiso 1 calc
C334 C 0.4394(5) 0.5519(3) 0.0845(3) 0.0581(15) Uani 1 d
C335 C 0.4981(4) 0.5074(3) 0.1229(3) 0.0496(12) Uani 1 d
H335 H 0.5512 0.5342 0.1291 0.06 Uiso 1 calc
C336 C 0.4801(3) 0.4244(2) 0.1524(2) 0.0370(9) Uani 1 d
H336 H 0.5211 0.3952 0.1785 0.044 Uiso 1 calc
C337 C 0.4599(6) 0.6414(3) 0.0518(3) 0.084(2) Uani 1 d
H33A H 0.5139 0.6608 0.0665 0.125 Uiso 1 calc
H33B H 0.4061 0.6771 0.0722 0.125 Uiso 1 calc
H33C H 0.4731 0.6446 -0.0047 0.125 Uiso 1 calc
C41 C 0.6647(2) 0.45509(19) 0.3680(2) 0.0225(7) Uani 1 d
O41 O 0.58101(17) 0.33075(13) 0.42132(13) 0.0231(5) Uani 1 d
C410 C 0.6228(2) 0.39561(18) 0.42964(19) 0.0193(7) Uani 1 d
C411 C 0.6311(2) 0.39804(18) 0.51058(19) 0.0213(7) Uani 1 d
C412 C 0.5648(3) 0.4303(2) 0.5700(2) 0.0304(8) Uani 1 d
H412 H 0.5138 0.4618 0.5593 0.036 Uiso 1 calc
C413 C 0.5726(3) 0.4167(2) 0.6455(2) 0.0333(9) Uani 1 d
H413 H 0.5264 0.439 0.686 0.04 Uiso 1 calc
C414 C 0.6461(3) 0.3714(2) 0.6631(2) 0.0319(8) Uani 1 d
C415 C 0.7123(3) 0.3393(2) 0.6032(2) 0.0357(9) Uani 1 d
H415 H 0.7633 0.3078 0.6138 0.043 Uiso 1 calc
C416 C 0.7048(3) 0.3527(2) 0.5278(2) 0.0328(8) Uani 1 d
H416 H 0.7511 0.3304 0.4873 0.039 Uiso 1 calc
C417 C 0.6535(4) 0.3558(3) 0.7455(2) 0.0482(11) Uani 1 d
H41A H 0.6725 0.4076 0.7621 0.072 Uiso 1 calc
H41B H 0.6996 0.3114 0.7485 0.072 Uiso 1 calc
H41C H 0.5931 0.3382 0.7794 0.072 Uiso 1 calc
O42 O 0.64201(17) 0.37421(12) 0.27083(13) 0.0236(5) Uani 1 d
C420 C 0.6647(2) 0.44214(19) 0.2908(2) 0.0228(7) Uani 1 d
C421 C 0.6910(3) 0.5115(2) 0.2272(2) 0.0245(7) Uani 1 d
C422 C 0.6691(3) 0.5960(2) 0.2383(2) 0.0284(8) Uani 1 d
H422 H 0.6406 0.6121 0.2886 0.034 Uiso 1 calc
C423 C 0.6890(3) 0.6562(2) 0.1759(2) 0.0342(9) Uani 1 d
H423 H 0.6724 0.7133 0.1839 0.041 Uiso 1 calc
C424 C 0.7328(3) 0.6352(2) 0.1018(2) 0.0362(9) Uani 1 d
C425 C 0.7544(3) 0.5508(2) 0.0915(2) 0.0374(9) Uani 1 d
H425 H 0.7843 0.535 0.0413 0.045 Uiso 1 calc
C426 C 0.7332(3) 0.4898(2) 0.1526(2) 0.0301(8) Uani 1 d
H426 H 0.7473 0.4325 0.1439 0.036 Uiso 1 calc
C427 C 0.7551(4) 0.7025(3) 0.0344(3) 0.0528(13) Uani 1 d
H42A H 0.8184 0.6939 0.0029 0.079 Uiso 1 calc
H42B H 0.7499 0.7581 0.0542 0.079 Uiso 1 calc
H42C H 0.7113 0.699 0.0027 0.079 Uiso 1 calc
O43 O 0.66988(19) 0.58030(14) 0.42931(14) 0.0294(6) Uani 1 d
C430 C 0.7125(3) 0.52891(19) 0.38632(19) 0.0242(7) Uani 1 d
C431 C 0.8145(3) 0.5363(2) 0.35313(19) 0.0262(8) Uani 1 d
C432 C 0.8587(3) 0.6113(2) 0.3565(2) 0.0307(8) Uani 1 d
H432 H 0.8232 0.6578 0.3779 0.037 Uiso 1 calc
C433 C 0.9539(3) 0.6178(2) 0.3287(2) 0.0367(10) Uani 1 d
H433 H 0.9826 0.6696 0.3302 0.044 Uiso 1 calc
C434 C 1.0087(3) 0.5508(3) 0.2986(2) 0.0369(9) Uani 1 d
C435 C 0.9649(3) 0.4753(2) 0.2964(2) 0.0335(9) Uani 1 d
H435 H 1.0009 0.4281 0.2771 0.04 Uiso 1 calc
C436 C 0.8686(3) 0.4691(2) 0.3225(2) 0.0281(8) Uani 1 d
H436 H 0.8396 0.418 0.3193 0.034 Uiso 1 calc
C437 C 1.1123(3) 0.5582(3) 0.2685(3) 0.0502(12) Uani 1 d
H43A H 1.1272 0.5944 0.2199 0.075 Uiso 1 calc
H43B H 1.1398 0.5023 0.2594 0.075 Uiso 1 calc
H43C H 1.1375 0.5828 0.3066 0.075 Uiso 1 calc
O1 O 0.7436(5) 0.0669(3) 0.1618(3) 0.0413(13) Uani 0.5 d
H1AO H 0.707(6) 0.110(4) 0.172(5) 0.062 Uiso 0.5 d
H1BO H 0.745(7) 0.046(5) 0.208(2) 0.062 Uiso 0.5 d

loop_
_atom_site_aniso_label
_atom_site_aniso_U_11
_atom_site_aniso_U_22
_atom_site_aniso_U_33
_atom_site_aniso_U_23
_atom_site_aniso_U_13
_atom_site_aniso_U_12
Eu1 0.01651(11) 0.01703(9) 0.01415(10) -0.00009(6) -0.00318(7) 0.00127(7)
Rb1 0.02425(18) 0.02294(15) 0.01957(16) -0.00208(11) -0.00097(13) 0.00071(12)
C11 0.0186(18) 0.0253(15) 0.0200(17) -0.0011(12) -0.0028(14) -0.0030(13)
O11 0.0205(13) 0.0322(12) 0.0164(11) -0.0008(9) -0.0037(10) -0.0008(9)
C110 0.0240(19) 0.0194(14) 0.0195(16) -0.0037(12) -0.0039(14) 0.0009(12)
C111 0.0219(18) 0.0276(16) 0.0193(17) -0.0037(13) -0.0041(14) 0.0062(13)
C112 0.030(2) 0.0280(16) 0.0211(17) -0.0036(13) -0.0076(15) 0.0017(14)
C113 0.034(2) 0.0250(16) 0.0261(19) -0.0014(14) -0.0014(16) -0.0003(14)
C114 0.039(2) 0.0305(17) 0.0206(18) -0.0040(14) -0.0033(16) 0.0092(15)
C115 0.038(2) 0.052(2) 0.0208(19) -0.0041(16) -0.0078(17) -0.0027(18)
C116 0.029(2) 0.047(2) 0.0241(19) -0.0070(15) -0.0060(16) -0.0034(16)
C117 0.049(3) 0.043(2) 0.0206(19) 0.0004(15) -0.0043(18) 0.0009(18)
O12 0.0150(12) 0.0293(11) 0.0196(11) -0.0036(9) -0.0039(10) 0.0030(9)
C120 0.0227(19) 0.0186(14) 0.0228(17) -0.0008(12) -0.0042(14) -0.0003(12)
C121 0.0149(17) 0.0304(16) 0.0165(16) 0.0021(12) -0.0010(13) -0.0029(13)
C122 0.0214(19) 0.0374(18) 0.0201(17) -0.0026(14) -0.0042(15) 0.0030(14)
C123 0.028(2) 0.045(2) 0.0226(18) -0.0060(15) -0.0072(16) 0.0042(16)
C124 0.024(2) 0.053(2) 0.0215(18) 0.0020(16) -0.0052(16) 0.0051(16)
C125 0.029(2) 0.0398(19) 0.029(2) 0.0008(15) -0.0084(17) 0.0091(16)
C126 0.029(2) 0.0317(17) 0.0243(18) -0.0019(14) -0.0060(16) 0.0020(15)
C127 0.044(3) 0.072(3) 0.036(2) -0.008(2) -0.018(2) 0.020(2)
O13 0.0254(15) 0.0522(15) 0.0268(13) -0.0046(11) -0.0061(11) -0.0098(12)
C130 0.025(2) 0.0313(17) 0.0223(17) 0.0052(14) -0.0065(15) -0.0021(14)
C131 0.0226(19) 0.0316(17) 0.0224(17) 0.0058(13) -0.0050(15) 0.0048(14)
C132 0.026(2) 0.0332(18) 0.031(2) 0.0105(15) -0.0006(16) 0.0029(15)
C133 0.024(2) 0.039(2) 0.040(2) 0.0109(17) 0.0038(18) 0.0095(16)
C134 0.039(3) 0.037(2) 0.039(2) 0.0030(17) 0.004(2) 0.0166(17)
C135 0.040(2) 0.0359(19) 0.033(2) -0.0057(15) -0.0067(19) 0.0092(16)
C136 0.027(2) 0.0330(18) 0.0247(18) -0.0008(14) -0.0032(16) 0.0038(15)
C137 0.057(4) 0.057(3) 0.067(4) -0.017(2) 0.011(3) 0.024(2)
C21 0.0199(17) 0.0196(14) 0.0199(16) -0.0013(12) -0.0057(14) -0.0004(12)
O21 0.0220(13) 0.0247(11) 0.0213(12) 0.0014(9) -0.0026(10) 0.0049(9)
C210 0.0216(18) 0.0200(15) 0.0217(17) 0.0021(12) -0.0081(14) -0.0028(12)
C211 0.0185(18) 0.0232(15) 0.0220(17) 0.0009(13) -0.0070(14) 0.0027(12)
C212 0.0226(19) 0.0256(16) 0.0222(17) 0.0032(13) -0.0057(15) -0.0019(13)
C213 0.025(2) 0.0287(17) 0.0239(18) -0.0043(13) -0.0051(15) -0.0001(14)
C214 0.026(2) 0.0334(18) 0.0199(17) 0.0019(14) -0.0069(15) 0.0014(14)
C215 0.0218(18) 0.0236(15) 0.0221(17) 0.0077(13) -0.0054(14) -0.0028(13)
C216 0.0190(18) 0.0235(15) 0.0232(17) 0.0000(13) -0.0080(14) -0.0009(12)
C217 0.041(2) 0.0393(19) 0.0218(19) -0.0016(15) -0.0028(17) 0.0011(17)
O22 0.0294(14) 0.0221(11) 0.0183(11) 0.0009(9) -0.0049(10) 0.0018(9)
C220 0.0198(18) 0.0202(15) 0.0251(17) -0.0005(13) -0.0078(14) 0.0006(12)
C221 0.0260(19) 0.0217(15) 0.0215(17) -0.0031(12) -0.0104(15) 0.0050(13)
C222 0.027(2) 0.0223(15) 0.0226(17) 0.0020(13) -0.0064(15) 0.0018(13)
C223 0.040(2) 0.0211(16) 0.0285(19) -0.0037(13) -0.0102(17) 0.0008(14)
C224 0.037(2) 0.0285(17) 0.0273(19) -0.0060(14) -0.0116(17) 0.0089(15)
C225 0.022(2) 0.0369(19) 0.031(2) -0.0050(15) -0.0025(16) 0.0047(15)
C226 0.025(2) 0.0281(17) 0.0316(19) -0.0059(14) -0.0068(16) -0.0010(14)
C227 0.049(3) 0.038(2) 0.040(2) -0.0135(17) -0.005(2) 0.0088(18)
O23 0.0316(14) 0.0221(11) 0.0246(13) 0.0005(9) -0.0069(11) -0.0001(9)
C230 0.0201(18) 0.0260(17) 0.0197(17) 0.0006(13) 0.0001(14) 0.0031(13)
C231 0.0227(19) 0.0247(16) 0.0215(17) 0.0000(13) -0.0050(14) 0.0028(13)
C232 0.033(2) 0.0272(17) 0.031(2) 0.0039(14) -0.0103(17) 0.0005(15)
C233 0.044(3) 0.0356(19) 0.0263(19) 0.0058(15) -0.0153(18) 0.0005(17)
C234 0.027(2) 0.0409(19) 0.0258(19) -0.0038(15) -0.0094(16) 0.0005(15)
C235 0.025(2) 0.0299(17) 0.033(2) -0.0030(14) -0.0082(16) -0.0019(14)
C236 0.025(2) 0.0280(16) 0.0225(17) 0.0021(13) -0.0043(15) 0.0015(14)
C237 0.040(3) 0.054(2) 0.034(2) -0.0027(18) -0.015(2) -0.0040(19)
C31 0.0252(19) 0.0266(16) 0.0215(17) -0.0065(13) -0.0099(15) 0.0052(13)
O31 0.0240(13) 0.0235(11) 0.0245(12) -0.0041(9) -0.0083(10) 0.0048(9)
C310 0.0256(19) 0.0202(15) 0.0229(17) -0.0035(12) -0.0076(15) -0.0004(13)
C311 0.029(2) 0.0327(17) 0.0229(18) -0.0045(14) -0.0100(16) 0.0094(14)
C312 0.030(2) 0.072(3) 0.034(2) -0.014(2) -0.0094(19) 0.010(2)
C313 0.033(3) 0.096(3) 0.025(2) -0.015(2) -0.0019(19) 0.022(2)
C314 0.045(3) 0.077(3) 0.030(2) -0.021(2) -0.013(2) 0.027(2)
C315 0.045(3) 0.075(3) 0.040(2) -0.028(2) -0.019(2) 0.013(2)
C316 0.033(2) 0.054(2) 0.034(2) -0.0179(18) -0.0089(19) 0.0040(18)
C317 0.064(4) 0.124(5) 0.041(3) -0.041(3) -0.014(3) 0.029(3)
O32 0.0176(12) 0.0270(11) 0.0204(12) -0.0006(9) -0.0034(10) 0.0026(9)
C320 0.0190(18) 0.0216(15) 0.0214(17) -0.0001(12) -0.0068(14) -0.0028(12)
C321 0.0239(19) 0.0231(15) 0.0190(16) -0.0011(12) -0.0059(14) 0.0028(13)
C322 0.0251(19) 0.0261(16) 0.0253(18) -0.0016(13) -0.0112(15) 0.0022(13)
C323 0.031(2) 0.0259(16) 0.0237(18) -0.0027(13) -0.0107(16) 0.0048(14)
C324 0.030(2) 0.0298(17) 0.0173(16) -0.0011(13) -0.0037(15) 0.0079(14)
C325 0.024(2) 0.0359(18) 0.0226(18) -0.0026(14) -0.0083(15) 0.0040(14)
C326 0.0236(19) 0.0290(16) 0.0183(16) -0.0046(13) -0.0060(14) 0.0032(13)
C327 0.028(2) 0.0403(19) 0.0259(19) -0.0069(15) -0.0035(16) 0.0084(16)
O33 0.0354(17) 0.0558(16) 0.0363(16) -0.0106(12) -0.0178(14) 0.0037(13)
C330 0.024(2) 0.044(2) 0.0216(18) -0.0082(15) -0.0019(16) 0.0094(16)
C331 0.044(3) 0.042(2) 0.0212(18) -0.0059(15) -0.0092(18) 0.0165(17)
C332 0.063(3) 0.058(3) 0.044(3) -0.014(2) -0.030(3) 0.028(2)
C333 0.097(5) 0.060(3) 0.035(3) -0.009(2) -0.032(3) 0.044(3)
C334 0.092(5) 0.049(3) 0.026(2) -0.0036(18) -0.004(3) 0.020(3)
C335 0.063(3) 0.041(2) 0.035(2) 0.0026(18) -0.001(2) 0.006(2)
C336 0.042(3) 0.042(2) 0.0238(19) -0.0034(15) -0.0020(18) 0.0060(18)
C337 0.149(7) 0.051(3) 0.034(3) 0.006(2) -0.002(3) 0.022(3)
C41 0.0245(19) 0.0216(15) 0.0227(17) -0.0007(12) -0.0086(15) 0.0002(13)
O41 0.0228(13) 0.0237(11) 0.0205(12) -0.0057(9) -0.0001(10) -0.0016(9)
C410 0.0157(17) 0.0204(15) 0.0209(17) -0.0048(12) -0.0028(13) 0.0046(12)
C411 0.0237(19) 0.0187(14) 0.0185(16) -0.0014(12) -0.0003(14) -0.0013(12)
C412 0.028(2) 0.0357(18) 0.0245(18) -0.0048(14) -0.0024(16) 0.0055(15)
C413 0.030(2) 0.047(2) 0.0189(18) -0.0082(15) 0.0032(16) -0.0039(17)
C414 0.038(2) 0.0375(19) 0.0206(18) 0.0032(14) -0.0096(17) -0.0111(16)
C415 0.040(2) 0.039(2) 0.032(2) -0.0074(16) -0.0172(19) 0.0083(17)
C416 0.032(2) 0.0393(19) 0.030(2) -0.0120(15) -0.0095(17) 0.0073(16)
C417 0.055(3) 0.064(3) 0.026(2) 0.0036(19) -0.014(2) -0.011(2)
O42 0.0308(14) 0.0186(10) 0.0217(12) -0.0007(9) -0.0080(10) 0.0005(9)
C420 0.0230(19) 0.0214(15) 0.0224(17) -0.0003(13) -0.0039(14) 0.0026(13)
C421 0.026(2) 0.0277(16) 0.0201(17) 0.0018(13) -0.0086(15) -0.0015(14)
C422 0.035(2) 0.0278(17) 0.0249(18) -0.0022(14) -0.0125(16) -0.0038(15)
C423 0.051(3) 0.0179(16) 0.037(2) 0.0053(14) -0.0196(19) -0.0006(15)
C424 0.045(3) 0.0354(19) 0.029(2) 0.0087(16) -0.0148(19) -0.0108(17)
C425 0.045(3) 0.040(2) 0.024(2) 0.0017(15) -0.0056(18) -0.0070(18)
C426 0.032(2) 0.0277(17) 0.0288(19) -0.0008(14) -0.0051(17) -0.0034(15)
C427 0.072(4) 0.046(2) 0.037(2) 0.0139(19) -0.013(2) -0.014(2)
O43 0.0361(16) 0.0265(12) 0.0258(13) -0.0059(10) -0.0071(11) 0.0006(10)
C430 0.034(2) 0.0212(15) 0.0181(16) 0.0038(13) -0.0095(15) -0.0015(14)
C431 0.035(2) 0.0273(16) 0.0166(16) 0.0017(13) -0.0076(15) -0.0057(14)
C432 0.040(2) 0.0291(17) 0.0239(18) 0.0024(14) -0.0107(17) -0.0085(16)
C433 0.044(3) 0.040(2) 0.029(2) 0.0081(16) -0.0147(18) -0.0208(18)
C434 0.033(2) 0.056(2) 0.0212(19) 0.0117(16) -0.0099(17) -0.0118(18)
C435 0.033(2) 0.042(2) 0.0257(19) 0.0034(15) -0.0111(17) -0.0018(16)
C436 0.032(2) 0.0325(17) 0.0215(17) 0.0022(14) -0.0106(16) -0.0028(15)
C437 0.043(3) 0.072(3) 0.038(2) 0.014(2) -0.018(2) -0.016(2)
O1 0.046(4) 0.047(3) 0.031(3) -0.013(2) -0.008(3) 0.012(3)

loop_
_atom_type_symbol
_atom_type_description
_atom_type_scat_dispersion_real
_atom_type_scat_dispersion_imag
_atom_type_scat_source
C C 0.0181 0.0091 'International Tables Vol C Tables 4.2.6.8 and 6.1.1.4'
H H 0 0 'International Tables Vol C Tables 4.2.6.8 and 6.1.1.4'
O O 0.0492 0.0322 'International Tables Vol C Tables 4.2.6.8 and 6.1.1.4'
Rb Rb -0.4688 1.6079 'International Tables Vol C Tables 4.2.6.8 and 6.1.1.4'
Eu Eu -8.9294 11.1857 'International Tables Vol C Tables 4.2.6.8 and 6.1.1.4'

loop_
_exptl_crystal_face_index_h
_exptl_crystal_face_index_k
_exptl_crystal_face_index_l
_exptl_crystal_face_perp_dist
-1 0 -1 0.0266
1 0 1 0.0202
-1 0 0 0.0314
1 0 0 0.0142
0 1 0 0.0411
0 -1 0 0.1851
0 0 -1 0.0401
0 0 1 0.0323

loop_
_geom_angle_atom_site_label_1
_geom_angle_atom_site_label_2
_geom_angle_atom_site_label_3
_geom_angle
_geom_angle_site_symmetry_1
_geom_angle_site_symmetry_3
O22 Eu1 O31 79.88(8) . .
O22 Eu1 O32 117.09(8) . .
O31 Eu1 O32 68.15(8) . .
O22 Eu1 O11 81.11(8) . .
O31 Eu1 O11 73.03(8) . .
O32 Eu1 O11 132.21(8) . .
O22 Eu1 O21 68.20(8) . .
O31 Eu1 O21 115.31(8) . .
O32 Eu1 O21 78.63(8) . .
O11 Eu1 O21 145.14(8) . .
O22 Eu1 O42 152.27(8) . .
O31 Eu1 O42 92.92(8) . .
O32 Eu1 O42 83.88(8) . .
O11 Eu1 O42 71.19(8) . .
O21 Eu1 O42 137.41(8) . .
O22 Eu1 O41 133.95(8) . .
O31 Eu1 O41 137.39(8) . .
O32 Eu1 O41 72.32(8) . .
O11 Eu1 O41 128.08(7) . .
O21 Eu1 O41 70.40(7) . .
O42 Eu1 O41 67.34(7) . .
O22 Eu1 O12 79.06(8) . .
O31 Eu1 O12 139.43(8) . .
O32 Eu1 O12 152.19(8) . .
O11 Eu1 O12 69.73(8) . .
O21 Eu1 O12 88.00(8) . .
O42 Eu1 O12 89.97(8) . .
O41 Eu1 O12 80.28(8) . .
O22 Eu1 Rb1 111.21(6) . .
O31 Eu1 Rb1 108.19(6) . .
O32 Eu1 Rb1 42.85(5) . .
O11 Eu1 Rb1 167.68(5) . .
O21 Eu1 Rb1 46.07(6) . .
O42 Eu1 Rb1 96.49(6) . .
O41 Eu1 Rb1 43.01(5) . .
O12 Eu1 Rb1 111.65(5) . .
O23 Rb1 O32 80.43(6) 2_656 .
O23 Rb1 O41 129.89(7) 2_656 .
O32 Rb1 O41 59.09(7) . .
O23 Rb1 O43 132.42(7) 2_656 2_666
O32 Rb1 O43 122.59(6) . 2_666
O41 Rb1 O43 95.87(7) . 2_666
O23 Rb1 O21 80.05(7) 2_656 .
O32 Rb1 O21 62.23(6) . .
O41 Rb1 O21 56.33(6) . .
O43 Rb1 O21 146.57(7) 2_666 .
O23 Rb1 C322 100.90(8) 2_656 .
O32 Rb1 C322 55.05(8) . .
O41 Rb1 C322 80.24(8) . .
O43 Rb1 C322 71.25(8) 2_666 .
O21 Rb1 C322 115.84(8) . .
O23 Rb1 C212 93.68(7) 2_656 .
O32 Rb1 C212 114.00(8) . .
O41 Rb1 C212 79.06(7) . .
O43 Rb1 C212 109.24(8) 2_666 .
O21 Rb1 C212 52.11(7) . .
C322 Rb1 C212 159.22(9) . .
O23 Rb1 Eu1 95.12(5) 2_656 .
O32 Rb1 Eu1 34.48(5) . .
O41 Rb1 Eu1 34.93(4) . .
O43 Rb1 Eu1 128.13(5) 2_666 .
O21 Rb1 Eu1 35.21(4) . .
C322 Rb1 Eu1 81.87(7) . .
C212 Rb1 Eu1 82.15(6) . .
C222 Rb1 Eu1 130.61(6) 2_656 .
C321 Rb1 Eu1 73.34(6) . .
C320 Rb1 Eu1 51.20(5) . .
C120 C11 C110 120.5(3) . .
C120 C11 C130 119.3(3) . .
C110 C11 C130 119.9(3) . .
C110 O11 Eu1 138.0(2) . .
O11 C110 C11 124.2(3) . .
O11 C110 C111 115.5(3) . .
C11 C110 C111 120.2(3) . .
C116 C111 C112 118.7(3) . .
C116 C111 C110 119.9(3) . .
C112 C111 C110 121.3(3) . .
C113 C112 C111 120.0(3) . .
C113 C112 H112 120 . .
C111 C112 H112 120 . .
C114 C113 C112 122.1(3) . .
C114 C113 H113 118.9 . .
C112 C113 H113 118.9 . .
C113 C114 C115 117.5(3) . .
C113 C114 C117 121.2(3) . .
C115 C114 C117 121.2(4) . .
C114 C115 C116 121.3(4) . .
C114 C115 H115 119.4 . .
C116 C115 H115 119.4 . .
C115 C116 C111 120.3(4) . .
C115 C116 H116 119.8 . .
C111 C116 H116 119.8 . .
C114 C117 H11A 109.5 . .
C114 C117 H11B 109.5 . .
H11A C117 H11B 109.5 . .
C114 C117 H11C 109.5 . .
H11A C117 H11C 109.5 . .
H11B C117 H11C 109.5 . .
C120 O12 Eu1 134.6(2) . .
O12 C120 C11 124.4(3) . .
O12 C120 C121 116.6(3) . .
C11 C120 C121 119.0(3) . .
C126 C121 C122 118.7(3) . .
C126 C121 C120 120.9(3) . .
C122 C121 C120 120.4(3) . .
C123 C122 C121 120.2(3) . .
C123 C122 H122 119.9 . .
C121 C122 H122 119.9 . .
C122 C123 C124 121.9(4) . .
C122 C123 H123 119 . .
C124 C123 H123 119 . .
C125 C124 C123 117.3(4) . .
C125 C124 C127 121.1(4) . .
C123 C124 C127 121.6(4) . .
C124 C125 C126 121.4(4) . .
C124 C125 H125 119.3 . .
C126 C125 H125 119.3 . .
C121 C126 C125 120.6(3) . .
C121 C126 H126 119.7 . .
C125 C126 H126 119.7 . .
C124 C127 H12A 109.5 . .
C124 C127 H12B 109.5 . .
H12A C127 H12B 109.5 . .
C124 C127 H12C 109.5 . .
H12A C127 H12C 109.5 . .
H12B C127 H12C 109.5 . .
O13 C130 C11 121.4(3) . .
O13 C130 C131 119.2(3) . .
C11 C130 C131 119.5(3) . .
C132 C131 C136 118.8(3) . .
C132 C131 C130 118.0(3) . .
C136 C131 C130 123.1(3) . .
C133 C132 C131 120.6(4) . .
C133 C132 H132 119.7 . .
C131 C132 H132 119.7 . .
C132 C133 C134 121.2(4) . .
C132 C133 H133 119.4 . .
C134 C133 H133 119.4 . .
C135 C134 C133 118.0(4) . .
C135 C134 C137 120.6(5) . .
C133 C134 C137 121.4(4) . .
C134 C135 C136 121.7(4) . .
C134 C135 H135 119.2 . .
C136 C135 H135 119.2 . .
C135 C136 C131 119.7(4) . .
C135 C136 H136 120.1 . .
C131 C136 H136 120.1 . .
C134 C137 H13A 109.5 . .
C134 C137 H13B 109.5 . .
H13A C137 H13B 109.5 . .
C134 C137 H13C 109.5 . .
H13A C137 H13C 109.5 . .
H13B C137 H13C 109.5 . .
C210 C21 C220 120.9(3) . .
C210 C21 C230 119.5(3) . .
C220 C21 C230 119.5(3) . .
C210 O21 Eu1 137.2(2) . .
C210 O21 Rb1 124.0(2) . .
Eu1 O21 Rb1 98.72(7) . .
O21 C210 C21 123.5(3) . .
O21 C210 C211 115.0(3) . .
C21 C210 C211 121.4(3) . .
C216 C211 C212 118.5(3) . .
C216 C211 C210 123.6(3) . .
C212 C211 C210 117.9(3) . .
C213 C212 C211 120.4(3) . .
C213 C212 Rb1 110.1(2) . .
C211 C212 Rb1 93.9(2) . .
C213 C212 H212 119.8 . .
C211 C212 H212 119.8 . .
Rb1 C212 H212 65.6 . .
C212 C213 C214 120.9(3) . .
C212 C213 H213 119.6 . .
C214 C213 H213 119.6 . .
C215 C214 C213 118.3(3) . .
C215 C214 C217 120.4(3) . .
C213 C214 C217 121.2(3) . .
C214 C215 C216 121.4(3) . .
C214 C215 H215 119.3 . .
C216 C215 H215 119.3 . .
C215 C216 C211 120.5(3) . .
C215 C216 H216 119.7 . .
C211 C216 H216 119.7 . .
C214 C217 H21A 109.5 . .
C214 C217 H21B 109.5 . .
H21A C217 H21B 109.5 . .
C214 C217 H21C 109.5 . .
H21A C217 H21C 109.5 . .
H21B C217 H21C 109.5 . .
C220 O22 Eu1 142.0(2) . .
O22 C220 C21 123.1(3) . .
O22 C220 C221 112.5(3) . .
C21 C220 C221 124.4(3) . .
C226 C221 C222 119.0(3) . .
C226 C221 C220 117.9(3) . .
C222 C221 C220 122.3(3) . .
C223 C222 C221 120.0(3) . .
C223 C222 H222 120 . .
C221 C222 H222 120 . .
C224 C223 C222 121.2(3) . .
C224 C223 H223 119.4 . .
C222 C223 H223 119.4 . .
C223 C224 C225 118.4(3) . .
C223 C224 C227 121.8(3) . .
C225 C224 C227 119.8(4) . .
C226 C225 C224 120.6(4) . .
C226 C225 H225 119.7 . .
C224 C225 H225 119.7 . .
C221 C226 C225 120.7(3) . .
C221 C226 H226 119.6 . .
C225 C226 H226 119.6 . .
C224 C227 H22A 109.5 . .
C224 C227 H22B 109.5 . .
H22A C227 H22B 109.5 . .
C224 C227 H22C 109.5 . .
H22A C227 H22C 109.5 . .
H22B C227 H22C 109.5 . .
C230 O23 Rb1 160.6(2) . 2_656
O23 C230 C231 119.7(3) . .
O23 C230 C21 121.3(3) . .
C231 C230 C21 119.0(3) . .
C236 C231 C232 118.3(3) . .
C236 C231 C230 122.5(3) . .
C232 C231 C230 119.1(3) . .
C233 C232 C231 121.1(3) . .
C233 C232 H232 119.5 . .
C231 C232 H232 119.5 . .
C232 C233 C234 120.8(3) . .
C232 C233 H233 119.6 . .
C234 C233 H233 119.6 . .
C235 C234 C233 118.2(3) . .
C235 C234 C237 120.5(3) . .
C233 C234 C237 121.2(3) . .
C236 C235 C234 121.2(3) . .
C236 C235 H235 119.4 . .
C234 C235 H235 119.4 . .
C235 C236 C231 120.4(3) . .
C235 C236 H236 119.8 . .
C231 C236 H236 119.8 . .
C234 C237 H23A 109.5 . .
C234 C237 H23B 109.5 . .
H23A C237 H23B 109.5 . .
C234 C237 H23C 109.5 . .
H23A C237 H23C 109.5 . .
H23B C237 H23C 109.5 . .
C310 C31 C320 121.3(3) . .
C310 C31 C330 119.7(3) . .
C320 C31 C330 118.1(3) . .
C310 O31 Eu1 136.7(2) . .
O31 C310 C31 123.2(3) . .
O31 C310 C311 114.8(3) . .
C31 C310 C311 121.9(3) . .
C316 C311 C312 118.2(4) . .
C316 C311 C310 125.0(4) . .
C312 C311 C310 116.7(3) . .
C311 C312 C313 121.1(4) . .
C311 C312 H312 119.5 . .
C313 C312 H312 119.5 . .
C314 C313 C312 121.1(5) . .
C314 C313 H313 119.4 . .
C312 C313 H313 119.4 . .
C313 C314 C315 117.8(4) . .
C313 C314 C317 121.0(5) . .
C315 C314 C317 121.2(5) . .
C314 C315 C316 121.6(4) . .
C314 C315 H315 119.2 . .
C316 C315 H315 119.2 . .
C311 C316 C315 120.3(4) . .
C311 C316 H316 119.9 . .
C315 C316 H316 119.9 . .
C314 C317 H31A 109.5 . .
C314 C317 H31B 109.5 . .
H31A C317 H31B 109.5 . .
C314 C317 H31C 109.5 . .
H31A C317 H31C 109.5 . .
H31B C317 H31C 109.5 . .
C320 O32 Eu1 133.7(2) . .
C320 O32 Rb1 121.9(2) . .
Eu1 O32 Rb1 102.67(8) . .
O32 C320 C31 124.2(3) . .
O32 C320 C321 115.1(3) . .
C31 C320 C321 120.7(3) . .
C326 C321 C322 118.8(3) . .
C326 C321 C320 123.8(3) . .
C322 C321 C320 117.3(3) . .
C323 C322 C321 120.5(3) . .
C323 C322 Rb1 106.6(2) . .
C321 C322 Rb1 94.71(19) . .
C323 C322 H322 119.8 . .
C321 C322 H322 119.8 . .
Rb1 C322 H322 68.3 . .
C322 C323 C324 120.9(3) . .
C322 C323 H323 119.6 . .
C324 C323 H323 119.6 . .
C323 C324 C325 118.7(3) . .
C323 C324 C327 119.9(3) . .
C325 C324 C327 121.4(3) . .
C326 C325 C324 121.0(3) . .
C326 C325 H325 119.5 . .
C324 C325 H325 119.5 . .
C325 C326 C321 120.1(3) . .
C325 C326 H326 119.9 . .
C321 C326 H326 119.9 . .
C324 C327 H32A 109.5 . .
C324 C327 H32B 109.5 . .
H32A C327 H32B 109.5 . .
C324 C327 H32C 109.5 . .
H32A C327 H32C 109.5 . .
H32B C327 H32C 109.5 . .
O33 C330 C331 120.1(4) . .
O33 C330 C31 122.5(3) . .
C331 C330 C31 117.4(3) . .
C336 C331 C332 118.3(4) . .
C336 C331 C330 121.9(4) . .
C332 C331 C330 119.6(4) . .
C333 C332 C331 120.3(5) . .
C333 C332 H332 119.9 . .
C331 C332 H332 119.9 . .
C332 C333 C334 121.6(5) . .
C332 C333 H333 119.2 . .
C334 C333 H333 119.2 . .
C333 C334 C335 118.0(4) . .
C333 C334 C337 121.3(6) . .
C335 C334 C337 120.7(6) . .
C336 C335 C334 121.0(5) . .
C336 C335 H335 119.5 . .
C334 C335 H335 119.5 . .
C335 C336 C331 120.9(4) . .
C335 C336 H336 119.6 . .
C331 C336 H336 119.6 . .
C334 C337 H33A 109.5 . .
C334 C337 H33B 109.5 . .
H33A C337 H33B 109.5 . .
C334 C337 H33C 109.5 . .
H33A C337 H33C 109.5 . .
H33B C337 H33C 109.5 . .
C410 C41 C420 120.1(3) . .
C410 C41 C430 118.1(3) . .
C420 C41 C430 121.7(3) . .
C410 O41 Eu1 127.2(2) . .
C410 O41 Rb1 130.7(2) . .
Eu1 O41 Rb1 102.06(7) . .
O41 C410 C41 123.8(3) . .
O41 C410 C411 112.5(3) . .
C41 C410 C411 123.5(3) . .
C412 C411 C416 118.8(3) . .
C412 C411 C410 125.0(3) . .
C416 C411 C410 115.4(3) . .
C411 C412 C413 119.9(4) . .
C411 C412 H412 120 . .
C413 C412 H412 120 . .
C414 C413 C412 121.6(4) . .
C414 C413 H413 119.2 . .
C412 C413 H413 119.2 . .
C415 C414 C413 118.1(3) . .
C415 C414 C417 120.7(4) . .
C413 C414 C417 121.3(4) . .
C414 C415 C416 120.7(4) . .
C414 C415 H415 119.7 . .
C416 C415 H415 119.7 . .
C411 C416 C415 121.0(4) . .
C411 C416 H416 119.5 . .
C415 C416 H416 119.5 . .
C414 C417 H41A 109.5 . .
C414 C417 H41B 109.5 . .
H41A C417 H41B 109.5 . .
C414 C417 H41C 109.5 . .
H41A C417 H41C 109.5 . .
H41B C417 H41C 109.5 . .
C420 O42 Eu1 133.6(2) . .
O42 C420 C41 123.9(3) . .
O42 C420 C421 115.3(3) . .
C41 C420 C421 120.9(3) . .
C426 C421 C422 118.8(3) . .
C426 C421 C420 118.2(3) . .
C422 C421 C420 122.8(3) . .
C423 C422 C421 120.0(4) . .
C423 C422 H422 120 . .
C421 C422 H422 120 . .
C422 C423 C424 121.5(3) . .
C422 C423 H423 119.3 . .
C424 C423 H423 119.3 . .
C423 C424 C425 117.9(3) . .
C423 C424 C427 120.5(4) . .
C425 C424 C427 121.5(4) . .
C426 C425 C424 121.4(4) . .
C426 C425 H425 119.3 . .
C424 C425 H425 119.3 . .
C425 C426 C421 120.4(3) . .
C425 C426 H426 119.8 . .
C421 C426 H426 119.8 . .
C424 C427 H42A 109.5 . .
C424 C427 H42B 109.5 . .
H42A C427 H42B 109.5 . .
C424 C427 H42C 109.5 . .
H42A C427 H42C 109.5 . .
H42B C427 H42C 109.5 . .
C430 O43 Rb1 163.4(2) . 2_666
O43 C430 C431 120.5(3) . .
O43 C430 C41 121.4(3) . .
C431 C430 C41 118.0(3) . .
C436 C431 C432 118.5(4) . .
C436 C431 C430 121.8(3) . .
C432 C431 C430 119.6(3) . .
C433 C432 C431 120.2(4) . .
C433 C432 H432 119.9 . .
C431 C432 H432 119.9 . .
C432 C433 C434 121.8(3) . .
C432 C433 H433 119.1 . .
C434 C433 H433 119.1 . .
C433 C434 C435 118.1(4) . .
C433 C434 C437 121.6(4) . .
C435 C434 C437 120.3(4) . .
C436 C435 C434 120.3(4) . .
C436 C435 H435 119.9 . .
C434 C435 H435 119.9 . .
C431 C436 C435 121.1(3) . .
C431 C436 H436 119.5 . .
C435 C436 H436 119.5 . .
C434 C437 H43A 109.5 . .
C434 C437 H43B 109.5 . .
H43A C437 H43B 109.5 . .
C434 C437 H43C 109.5 . .
H43A C437 H43C 109.5 . .
H43B C437 H43C 109.5 . .
H1AO O1 H1BO 101(3) . .

loop_
_geom_bond_atom_site_label_1
_geom_bond_atom_site_label_2
_geom_bond_distance
_geom_bond_site_symmetry_2
Eu1 O22 2.327(2) .
Eu1 O31 2.365(2) .
Eu1 O32 2.376(2) .
Eu1 O11 2.387(2) .
Eu1 O21 2.388(2) .
Eu1 O42 2.390(2) .
Eu1 O41 2.397(2) .
Eu1 O12 2.405(2) .
Eu1 Rb1 4.0943(4) .
Rb1 O23 2.816(2) 2_656
Rb1 O32 2.854(2) .
Rb1 O41 2.856(2) .
Rb1 O43 2.916(2) 2_666
Rb1 O21 2.983(2) .
Rb1 C322 3.205(3) .
Rb1 C212 3.426(3) .
C11 C120 1.415(5) .
C11 C110 1.428(5) .
C11 C130 1.492(5) .
O11 C110 1.261(4) .
C110 C111 1.494(5) .
C111 C116 1.390(5) .
C111 C112 1.392(5) .
C112 C113 1.383(5) .
C112 H112 0.95 .
C113 C114 1.382(6) .
C113 H113 0.95 .
C114 C115 1.390(6) .
C114 C117 1.507(5) .
C115 C116 1.390(5) .
C115 H115 0.95 .
C116 H116 0.95 .
C117 H11A 0.98 .
C117 H11B 0.98 .
C117 H11C 0.98 .
O12 C120 1.268(4) .
C120 C121 1.511(5) .
C121 C126 1.383(5) .
C121 C122 1.389(5) .
C122 C123 1.377(5) .
C122 H122 0.95 .
C123 C124 1.392(6) .
C123 H123 0.95 .
C124 C125 1.385(6) .
C124 C127 1.499(6) .
C125 C126 1.387(5) .
C125 H125 0.95 .
C126 H126 0.95 .
C127 H12A 0.98 .
C127 H12B 0.98 .
C127 H12C 0.98 .
O13 C130 1.224(4) .
C130 C131 1.504(5) .
C131 C132 1.392(5) .
C131 C136 1.392(5) .
C132 C133 1.379(6) .
C132 H132 0.95 .
C133 C134 1.391(7) .
C133 H133 0.95 .
C134 C135 1.382(6) .
C134 C137 1.518(6) .
C135 C136 1.391(5) .
C135 H135 0.95 .
C136 H136 0.95 .
C137 H13A 0.98 .
C137 H13B 0.98 .
C137 H13C 0.98 .
C21 C210 1.415(5) .
C21 C220 1.418(5) .
C21 C230 1.504(5) .
O21 C210 1.281(4) .
C210 C211 1.501(5) .
C211 C216 1.394(5) .
C211 C212 1.403(5) .
C212 C213 1.386(5) .
C212 H212 0.95 .
C213 C214 1.400(5) .
C213 H213 0.95 .
C214 C215 1.383(5) .
C214 C217 1.513(5) .
C215 C216 1.386(5) .
C215 H215 0.95 .
C216 H216 0.95 .
C217 H21A 0.98 .
C217 H21B 0.98 .
C217 H21C 0.98 .
O22 C220 1.269(4) .
C220 C221 1.504(5) .
C221 C226 1.382(5) .
C221 C222 1.392(5) .
C222 C223 1.391(5) .
C222 H222 0.95 .
C223 C224 1.381(6) .
C223 H223 0.95 .
C224 C225 1.393(5) .
C224 C227 1.510(5) .
C225 C226 1.387(5) .
C225 H225 0.95 .
C226 H226 0.95 .
C227 H22A 0.98 .
C227 H22B 0.98 .
C227 H22C 0.98 .
O23 C230 1.233(4) .
O23 Rb1 2.816(2) 2_656
C230 C231 1.483(5) .
C231 C236 1.391(5) .
C231 C232 1.401(5) .
C232 C233 1.370(6) .
C232 H232 0.95 .
C233 C234 1.398(5) .
C233 H233 0.95 .
C234 C235 1.391(5) .
C234 C237 1.508(6) .
C235 C236 1.385(5) .
C235 H235 0.95 .
C236 H236 0.95 .
C237 H23A 0.98 .
C237 H23B 0.98 .
C237 H23C 0.98 .
C31 C310 1.408(5) .
C31 C320 1.411(5) .
C31 C330 1.507(5) .
O31 C310 1.272(4) .
C310 C311 1.492(5) .
C311 C316 1.377(6) .
C311 C312 1.384(6) .
C312 C313 1.384(6) .
C312 H312 0.95 .
C313 C314 1.371(7) .
C313 H313 0.95 .
C314 C315 1.381(7) .
C314 C317 1.518(6) .
C315 C316 1.389(6) .
C315 H315 0.95 .
C316 H316 0.95 .
C317 H31A 0.98 .
C317 H31B 0.98 .
C317 H31C 0.98 .
O32 C320 1.272(4) .
C320 C321 1.486(5) .
C321 C326 1.398(5) .
C321 C322 1.405(5) .
C322 C323 1.378(5) .
C322 H322 0.95 .
C323 C324 1.393(5) .
C323 H323 0.95 .
C324 C325 1.394(5) .
C324 C327 1.509(5) .
C325 C326 1.385(5) .
C325 H325 0.95 .
C326 H326 0.95 .
C327 H32A 0.98 .
C327 H32B 0.98 .
C327 H32C 0.98 .
O33 C330 1.226(5) .
C330 C331 1.491(6) .
C331 C336 1.393(6) .
C331 C332 1.398(6) .
C332 C333 1.388(7) .
C332 H332 0.95 .
C333 C334 1.389(9) .
C333 H333 0.95 .
C334 C335 1.391(8) .
C334 C337 1.504(7) .
C335 C336 1.389(6) .
C335 H335 0.95 .
C336 H336 0.95 .
C337 H33A 0.98 .
C337 H33B 0.98 .
C337 H33C 0.98 .
C41 C410 1.415(5) .
C41 C420 1.424(5) .
C41 C430 1.504(5) .
O41 C410 1.268(4) .
C410 C411 1.498(5) .
C411 C412 1.380(5) .
C411 C416 1.385(5) .
C412 C413 1.391(5) .
C412 H412 0.95 .
C413 C414 1.384(6) .
C413 H413 0.95 .
C414 C415 1.383(6) .
C414 C417 1.512(5) .
C415 C416 1.387(6) .
C415 H415 0.95 .
C416 H416 0.95 .
C417 H41A 0.98 .
C417 H41B 0.98 .
C417 H41C 0.98 .
O42 C420 1.258(4) .
C420 C421 1.500(5) .
C421 C426 1.396(5) .
C421 C422 1.398(5) .
C422 C423 1.384(5) .
C422 H422 0.95 .
C423 C424 1.390(6) .
C423 H423 0.95 .
C424 C425 1.393(6) .
C424 C427 1.518(5) .
C425 C426 1.377(5) .
C425 H425 0.95 .
C426 H426 0.95 .
C427 H42A 0.98 .
C427 H42B 0.98 .
C427 H42C 0.98 .
O43 C430 1.226(4) .
O43 Rb1 2.917(2) 2_666
C430 C431 1.488(5) .
C431 C436 1.388(5) .
C431 C432 1.400(5) .
C432 C433 1.382(6) .
C432 H432 0.95 .
C433 C434 1.388(6) .
C433 H433 0.95 .
C434 C435 1.399(6) .
C434 C437 1.505(6) .
C435 C436 1.395(6) .
C435 H435 0.95 .
C436 H436 0.95 .
C437 H43A 0.98 .
C437 H43B 0.98 .
C437 H43C 0.98 .
O1 H1AO 0.87(2) .
O1 H1BO 0.86(2) .

loop_
_geom_hbond_atom_site_label_D
_geom_hbond_atom_site_label_H
_geom_hbond_atom_site_label_A
_geom_hbond_distance_DH
_geom_hbond_distance_HA
_geom_hbond_distance_DA
_geom_hbond_angle_DHA
O1 H1AO O11 0.87(2) 2.58(9) 3.119(6) 121(8)
O1 H1AO O31 0.87(2) 2.17(4) 3.002(6) 159(9)
O1 H1BO O22 0.86(2) 2.35(6) 3.010(6) 133(7)

loop_
_platon_squeeze_void_nr
_platon_squeeze_void_average_x
_platon_squeeze_void_average_y
_platon_squeeze_void_average_z
_platon_squeeze_void_volume
_platon_squeeze_void_count_electrons
1 0.097 0.863 0.118 13.5 0.1
2 0.169 0.738 0.210 28.7 0.1
3 0.833 0.259 0.792 29.6 0.3
4 0.906 0.131 0.885 12.5 0.0
